data_2222116
loop_
_publ_author_name
'Choi, Hong Dae'
'Seo, Pil Ja'
'Son, Byeng Wha'
'Lee, Uk'

_publ_section_title
;
 2-Phenyl-1-(phenylsulfinyl)naphtho[2,1-<i>b</i>]furan
;
_journal_coeditor_code NG2587
_journal_issue 6
_journal_name_full 'Acta Crystallographica Section E'
_journal_page_first o1443
_journal_paper_doi 10.1107/S1600536809019977
_journal_volume 65
_journal_year 2009
_chemical_formula_iupac 'C24 H16 O2 S'
_chemical_formula_moiety 'C24 H16 O2 S'
_chemical_formula_sum 'C24 H16 O2 S'
_chemical_formula_weight 368.43
_chemical_name_systematic
;
2-Phenyl-1-(phenylsulfinyl)naphtho[2,1-b]furan
;
_space_group_IT_number 2
_symmetry_cell_setting triclinic
_symmetry_space_group_name_Hall '-P 1'
_symmetry_space_group_name_H-M 'P -1'
_atom_sites_solution_hydrogens difmap
_atom_sites_solution_primary direct
_atom_sites_solution_secondary difmap
_cell_angle_alpha 78.2980(10)
_cell_angle_beta 86.8490(10)
_cell_angle_gamma 67.5060(10)
_cell_formula_units_Z 2
_cell_length_a 9.2262(7)
_cell_length_b 10.3430(8)
_cell_length_c 10.4296(8)
_cell_measurement_reflns_used 3903
_cell_measurement_temperature 173(2)
_cell_measurement_theta_max 28.13
_cell_measurement_theta_min 2.17
_cell_volume 900.15(12)
_computing_cell_refinement 'SAINT (Bruker, 2001)'
_computing_data_collection 'SMART (Bruker, 2001)'
_computing_data_reduction 'SAINT (Bruker, 2001)'
_computing_molecular_graphics 'ORTEP-3 (Farrugia, 1997) and DIAMOND (Brandenburg, 1998)'
_computing_publication_material 'SHELXL97 (Sheldrick, 2008)'
_computing_structure_refinement 'SHELXL97 (Sheldrick, 2008)'
_computing_structure_solution 'SHELXS97 (Sheldrick, 2008)'
_diffrn_ambient_temperature 173(2)
_diffrn_detector_area_resol_mean 10.0
_diffrn_measured_fraction_theta_full 0.992
_diffrn_measured_fraction_theta_max 0.992
_diffrn_measurement_device_type 'Bruker SMART CCD'
_diffrn_measurement_method '\f and \w'
_diffrn_radiation_monochromator graphite
_diffrn_radiation_source 'fine-focus sealed tube'
_diffrn_radiation_type MoK\a
_diffrn_radiation_wavelength 0.71073
_diffrn_reflns_av_R_equivalents 0.0760
_diffrn_reflns_av_sigmaI/netI 0.0677
_diffrn_reflns_limit_h_max 10
_diffrn_reflns_limit_h_min -10
_diffrn_reflns_limit_k_max 12
_diffrn_reflns_limit_k_min -12
_diffrn_reflns_limit_l_max 12
_diffrn_reflns_limit_l_min -12
_diffrn_reflns_number 6736
_diffrn_reflns_theta_full 25.00
_diffrn_reflns_theta_max 25.00
_diffrn_reflns_theta_min 2.55
_exptl_absorpt_coefficient_mu 0.196
_exptl_absorpt_correction_type none
_exptl_crystal_colour colorless
_exptl_crystal_density_diffrn 1.359
_exptl_crystal_density_method 'not measured'
_exptl_crystal_description block
_exptl_crystal_F_000 384
_exptl_crystal_size_max 0.30
_exptl_crystal_size_mid 0.20
_exptl_crystal_size_min 0.10
_refine_diff_density_max 0.298
_refine_diff_density_min -0.358
_refine_ls_extinction_method none
_refine_ls_goodness_of_fit_ref 1.057
_refine_ls_hydrogen_treatment constr
_refine_ls_matrix_type full
_refine_ls_number_parameters 244
_refine_ls_number_reflns 3140
_refine_ls_number_restraints 0
_refine_ls_restrained_S_all 1.057
_refine_ls_R_factor_all 0.0508
_refine_ls_R_factor_gt 0.0402
_refine_ls_shift/su_max_lt 0.001
_refine_ls_shift/su_mean 0.000
_refine_ls_structure_factor_coef Fsqd
_refine_ls_weighting_details 'calc w=1/[\s^2^(Fo^2^)+(0.0292P)^2^+0.4516P] where P=(Fo^2^+2Fc^2^)/3'
_refine_ls_weighting_scheme calc
_refine_ls_wR_factor_gt 0.0991
_refine_ls_wR_factor_ref 0.1057
_reflns_number_gt 2602
_reflns_number_total 3140
_reflns_threshold_expression I>2\s(I)
_cod_data_source_file ng2587.cif
_cod_data_source_block I
_cod_depositor_comments
;
The following automatic conversions were performed:
'_symmetry_cell_setting' value 'Triclinic' changed to 'triclinic'
according to '/home/saulius/struct/CIF-dictionaries/cif_core.dic'
dictionary named 'cif_core.dic' version 2.4.1 from 2010-06-29.

Automatic conversion script
Id: cif_fix_enum 1527 2010-12-29 10:47:43Z saulius 

The following automatic conversions were performed:

'_symmetry_cell_setting' value 'Triclinic' changed to 'triclinic'
according to /home/saulius/struct/CIF-dictionaries/cif_core.dic
dictionary named 'cif_core.dic' version 2.4.1 from 2010-06-29.

Automatic conversion script
Id: cif_fix_values 1715 2011-07-08 13:25:40Z adriana 
;
_cod_database_code 2222116
_cod_database_fobs_code 2222116

loop_
_symmetry_equiv_pos_as_xyz
'x, y, z'
'-x, -y, -z'

loop_
_atom_site_type_symbol
_atom_site_label
_atom_site_fract_x
_atom_site_fract_y
_atom_site_fract_z
_atom_site_U_iso_or_equiv
_atom_site_adp_type
_atom_site_calc_flag
_atom_site_refinement_flags
_atom_site_occupancy
_atom_site_disorder_assembly
_atom_site_disorder_group
S S 0.92526(5) 0.67298(6) 0.63521(5) 0.02249(16) Uani d . 1 . .
O O1 0.55628(15) 0.80588(16) 0.40427(15) 0.0287(4) Uani d . 1 . .
O O2 1.01571(15) 0.51840(16) 0.68794(15) 0.0304(4) Uani d . 1 . .
C C1 0.7484(2) 0.6976(2) 0.5575(2) 0.0217(4) Uani d . 1 . .
C C2 0.6230(2) 0.6466(2) 0.5980(2) 0.0225(5) Uani d . 1 . .
C C3 0.5963(2) 0.5480(2) 0.7043(2) 0.0247(5) Uani d . 1 . .
C C4 0.7034(2) 0.4667(2) 0.8087(2) 0.0288(5) Uani d . 1 . .
H H4 0.8013 0.4767 0.8114 0.035 Uiso calc R 1 . .
C C5 0.6685(3) 0.3735(3) 0.9063(2) 0.0369(6) Uani d . 1 . .
H H5 0.7423 0.3195 0.9760 0.044 Uiso calc R 1 . .
C C6 0.5244(3) 0.3568(3) 0.9045(3) 0.0409(6) Uani d . 1 . .
H H6 0.5006 0.2928 0.9733 0.049 Uiso calc R 1 . .
C C7 0.4196(3) 0.4323(3) 0.8042(3) 0.0367(6) Uani d . 1 . .
H H7 0.3231 0.4194 0.8033 0.044 Uiso calc R 1 . .
C C8 0.4506(2) 0.5296(2) 0.7011(2) 0.0304(5) Uani d . 1 . .
C C9 0.3413(2) 0.6054(3) 0.5950(3) 0.0350(6) Uani d . 1 . .
H H9 0.2462 0.5900 0.5946 0.042 Uiso calc R 1 . .
C C10 0.3676(2) 0.6990(3) 0.4943(2) 0.0341(6) Uani d . 1 . .
H H10 0.2936 0.7499 0.4242 0.041 Uiso calc R 1 . .
C C11 0.5109(2) 0.7163(2) 0.4998(2) 0.0265(5) Uani d . 1 . .
C C12 0.7040(2) 0.7901(2) 0.4412(2) 0.0240(5) Uani d . 1 . .
C C13 0.7758(2) 0.8777(2) 0.3541(2) 0.0245(5) Uani d . 1 . .
C C14 0.6902(3) 1.0219(2) 0.3089(2) 0.0310(5) Uani d . 1 . .
H H14 0.5843 1.0632 0.3339 0.037 Uiso calc R 1 . .
C C15 0.7568(3) 1.1061(2) 0.2284(2) 0.0355(6) Uani d . 1 . .
H H15 0.6975 1.2049 0.1987 0.043 Uiso calc R 1 . .
C C16 0.9113(3) 1.0456(3) 0.1907(2) 0.0362(6) Uani d . 1 . .
H H16 0.9579 1.1031 0.1350 0.043 Uiso calc R 1 . .
C C17 0.9966(3) 0.9026(3) 0.2340(2) 0.0332(5) Uani d . 1 . .
H H17 1.1020 0.8618 0.2076 0.040 Uiso calc R 1 . .
C C18 0.9314(2) 0.8173(2) 0.3153(2) 0.0280(5) Uani d . 1 . .
H H18 0.9914 0.7185 0.3448 0.034 Uiso calc R 1 . .
C C19 0.8432(2) 0.7532(2) 0.7740(2) 0.0233(5) Uani d . 1 . .
C C20 0.7332(2) 0.8915(2) 0.7556(2) 0.0296(5) Uani d . 1 . .
H H20 0.6946 0.9429 0.6700 0.036 Uiso calc R 1 . .
C C21 0.6802(3) 0.9539(3) 0.8632(3) 0.0376(6) Uani d . 1 . .
H H21 0.6040 1.0485 0.8519 0.045 Uiso calc R 1 . .
C C22 0.7381(3) 0.8787(3) 0.9879(2) 0.0369(6) Uani d . 1 . .
H H22 0.7005 0.9218 1.0617 0.044 Uiso calc R 1 . .
C C23 0.8501(3) 0.7414(3) 1.0049(2) 0.0344(5) Uani d . 1 . .
H H23 0.8901 0.6904 1.0901 0.041 Uiso calc R 1 . .
C C24 0.9038(2) 0.6785(2) 0.8972(2) 0.0286(5) Uani d . 1 . .
H H24 0.9817 0.5846 0.9080 0.034 Uiso calc R 1 . .

loop_
_atom_site_aniso_label
_atom_site_aniso_U_11
_atom_site_aniso_U_22
_atom_site_aniso_U_33
_atom_site_aniso_U_12
_atom_site_aniso_U_13
_atom_site_aniso_U_23
S 0.0174(2) 0.0248(3) 0.0242(3) -0.0081(2) -0.00033(18) -0.0022(2)
O1 0.0238(7) 0.0305(9) 0.0299(9) -0.0084(6) -0.0053(6) -0.0044(7)
O2 0.0223(7) 0.0265(9) 0.0369(10) -0.0036(6) -0.0003(6) -0.0050(7)
C1 0.0188(9) 0.0223(11) 0.0238(11) -0.0064(8) 0.0017(8) -0.0074(9)
C2 0.0193(9) 0.0216(11) 0.0274(12) -0.0063(8) 0.0018(8) -0.0095(9)
C3 0.0232(10) 0.0224(11) 0.0308(12) -0.0091(8) 0.0083(8) -0.0112(9)
C4 0.0261(11) 0.0277(12) 0.0332(13) -0.0113(9) 0.0050(9) -0.0062(10)
C5 0.0389(12) 0.0335(14) 0.0367(14) -0.0142(10) 0.0070(10) -0.0046(11)
C6 0.0474(14) 0.0377(15) 0.0431(16) -0.0235(12) 0.0206(12) -0.0106(12)
C7 0.0319(12) 0.0411(15) 0.0481(16) -0.0229(11) 0.0184(11) -0.0193(12)
C8 0.0244(10) 0.0321(13) 0.0389(14) -0.0115(9) 0.0105(9) -0.0172(11)
C9 0.0197(10) 0.0421(15) 0.0493(16) -0.0135(10) 0.0068(10) -0.0207(12)
C10 0.0211(10) 0.0397(14) 0.0417(15) -0.0075(10) -0.0035(9) -0.0158(11)
C11 0.0225(10) 0.0256(12) 0.0316(13) -0.0071(9) 0.0020(8) -0.0104(9)
C12 0.0207(9) 0.0244(11) 0.0257(12) -0.0053(8) -0.0019(8) -0.0085(9)
C13 0.0281(10) 0.0268(12) 0.0196(11) -0.0105(9) -0.0003(8) -0.0064(9)
C14 0.0325(11) 0.0265(13) 0.0302(13) -0.0064(9) 0.0002(9) -0.0072(10)
C15 0.0466(13) 0.0213(12) 0.0367(14) -0.0115(10) -0.0019(10) -0.0036(10)
C16 0.0468(13) 0.0354(14) 0.0331(14) -0.0249(11) 0.0010(10) -0.0027(11)
C17 0.0305(11) 0.0376(14) 0.0325(13) -0.0144(10) 0.0019(9) -0.0064(11)
C18 0.0290(11) 0.0247(12) 0.0282(12) -0.0075(9) -0.0010(9) -0.0051(9)
C19 0.0208(10) 0.0268(12) 0.0257(12) -0.0128(9) 0.0000(8) -0.0045(9)
C20 0.0261(10) 0.0292(13) 0.0314(13) -0.0080(9) -0.0063(9) -0.0045(10)
C21 0.0298(12) 0.0363(14) 0.0453(16) -0.0060(10) -0.0018(10) -0.0173(12)
C22 0.0374(13) 0.0480(16) 0.0337(14) -0.0202(11) 0.0059(10) -0.0199(12)
C23 0.0453(13) 0.0397(14) 0.0251(13) -0.0252(11) -0.0016(10) -0.0027(10)
C24 0.0335(11) 0.0244(12) 0.0288(13) -0.0137(9) -0.0030(9) -0.0009(9)

loop_
_atom_type_symbol
_atom_type_description
_atom_type_scat_dispersion_real
_atom_type_scat_dispersion_imag
_atom_type_scat_source
C C 0.0033 0.0016 'International Tables Vol C Tables 4.2.6.8 and 6.1.1.4'
H H 0.0000 0.0000 'International Tables Vol C Tables 4.2.6.8 and 6.1.1.4'
O O 0.0106 0.0060 'International Tables Vol C Tables 4.2.6.8 and 6.1.1.4'
S S 0.1246 0.1234 'International Tables Vol C Tables 4.2.6.8 and 6.1.1.4'

loop_
_geom_angle_atom_site_label_1
_geom_angle_atom_site_label_2
_geom_angle_atom_site_label_3
_geom_angle_site_symmetry_1
_geom_angle_site_symmetry_3
_geom_angle
_geom_angle_publ_flag
O2 S C1 . . 110.64(9) ?
O2 S C19 . . 106.60(9) ?
C1 S C19 . . 98.59(9) ?
C12 O1 C11 . . 106.29(16) ?
C12 C1 C2 . . 107.88(17) ?
C12 C1 S . . 119.06(15) ?
C2 C1 S . . 132.80(16) ?
C11 C2 C3 . . 119.15(18) ?
C11 C2 C1 . . 104.07(19) ?
C3 C2 C1 . . 136.75(18) ?
C4 C3 C2 . . 124.79(18) ?
C4 C3 C8 . . 118.6(2) ?
C2 C3 C8 . . 116.6(2) ?
C5 C4 C3 . . 120.9(2) ?
C5 C4 H4 . . 119.5 ?
C3 C4 H4 . . 119.5 ?
C4 C5 C6 . . 120.6(2) ?
C4 C5 H5 . . 119.7 ?
C6 C5 H5 . . 119.7 ?
C7 C6 C5 . . 119.8(2) ?
C7 C6 H6 . . 120.1 ?
C5 C6 H6 . . 120.1 ?
C6 C7 C8 . . 121.5(2) ?
C6 C7 H7 . . 119.2 ?
C8 C7 H7 . . 119.2 ?
C7 C8 C9 . . 121.0(2) ?
C7 C8 C3 . . 118.5(2) ?
C9 C8 C3 . . 120.5(2) ?
C10 C9 C8 . . 122.5(2) ?
C10 C9 H9 . . 118.8 ?
C8 C9 H9 . . 118.8 ?
C9 C10 C11 . . 116.1(2) ?
C9 C10 H10 . . 122.0 ?
C11 C10 H10 . . 122.0 ?
C2 C11 O1 . . 111.62(17) ?
C2 C11 C10 . . 125.1(2) ?
O1 C11 C10 . . 123.3(2) ?
C1 C12 O1 . . 110.10(18) ?
C1 C12 C13 . . 133.87(18) ?
O1 C12 C13 . . 115.97(18) ?
C14 C13 C18 . . 119.2(2) ?
C14 C13 C12 . . 120.17(18) ?
C18 C13 C12 . . 120.62(19) ?
C15 C14 C13 . . 120.8(2) ?
C15 C14 H14 . . 119.6 ?
C13 C14 H14 . . 119.6 ?
C14 C15 C16 . . 119.7(2) ?
C14 C15 H15 . . 120.2 ?
C16 C15 H15 . . 120.2 ?
C17 C16 C15 . . 119.9(2) ?
C17 C16 H16 . . 120.1 ?
C15 C16 H16 . . 120.1 ?
C16 C17 C18 . . 121.0(2) ?
C16 C17 H17 . . 119.5 ?
C18 C17 H17 . . 119.5 ?
C17 C18 C13 . . 119.4(2) ?
C17 C18 H18 . . 120.3 ?
C13 C18 H18 . . 120.3 ?
C24 C19 C20 . . 121.2(2) ?
C24 C19 S . . 118.22(16) ?
C20 C19 S . . 120.25(17) ?
C21 C20 C19 . . 119.0(2) ?
C21 C20 H20 . . 120.5 ?
C19 C20 H20 . . 120.5 ?
C20 C21 C22 . . 120.2(2) ?
C20 C21 H21 . . 119.9 ?
C22 C21 H21 . . 119.9 ?
C23 C22 C21 . . 120.2(2) ?
C23 C22 H22 . . 119.9 ?
C21 C22 H22 . . 119.9 ?
C22 C23 C24 . . 119.8(2) ?
C22 C23 H23 . . 120.1 ?
C24 C23 H23 . . 120.1 ?
C19 C24 C23 . . 119.5(2) ?
C19 C24 H24 . . 120.3 ?
C23 C24 H24 . . 120.3 ?

loop_
_geom_bond_atom_site_label_1
_geom_bond_atom_site_label_2
_geom_bond_site_symmetry_2
_geom_bond_distance
_geom_bond_publ_flag
S O2 . 1.4926(15) ?
S C1 . 1.7690(19) ?
S C19 . 1.801(2) ?
O1 C12 . 1.376(2) ?
O1 C11 . 1.380(3) ?
C1 C12 . 1.356(3) ?
C1 C2 . 1.455(3) ?
C2 C11 . 1.373(3) ?
C2 C3 . 1.426(3) ?
C3 C4 . 1.407(3) ?
C3 C8 . 1.431(3) ?
C4 C5 . 1.369(3) ?
C4 H4 . 0.9500 ?
C5 C6 . 1.406(3) ?
C5 H5 . 0.9500 ?
C6 C7 . 1.357(4) ?
C6 H6 . 0.9500 ?
C7 C8 . 1.414(3) ?
C7 H7 . 0.9500 ?
C8 C9 . 1.423(3) ?
C9 C10 . 1.355(4) ?
C9 H9 . 0.9500 ?
C10 C11 . 1.406(3) ?
C10 H10 . 0.9500 ?
C12 C13 . 1.464(3) ?
C13 C14 . 1.388(3) ?
C13 C18 . 1.402(3) ?
C14 C15 . 1.377(3) ?
C14 H14 . 0.9500 ?
C15 C16 . 1.391(3) ?
C15 H15 . 0.9500 ?
C16 C17 . 1.375(3) ?
C16 H16 . 0.9500 ?
C17 C18 . 1.381(3) ?
C17 H17 . 0.9500 ?
C18 H18 . 0.9500 ?
C19 C24 . 1.380(3) ?
C19 C20 . 1.383(3) ?
C20 C21 . 1.381(3) ?
C20 H20 . 0.9500 ?
C21 C22 . 1.389(4) ?
C21 H21 . 0.9500 ?
C22 C23 . 1.382(3) ?
C22 H22 . 0.9500 ?
C23 C24 . 1.386(3) ?
C23 H23 . 0.9500 ?
C24 H24 . 0.9500 ?

loop_
_geom_hbond_atom_site_label_D
_geom_hbond_atom_site_label_H
_geom_hbond_atom_site_label_A
_geom_hbond_site_symmetry_A
_geom_hbond_distance_DH
_geom_hbond_distance_HA
_geom_hbond_distance_DA
_geom_hbond_angle_DHA
C9 H9 O2 1_455 0.95 2.59 3.488(3) 158.0
C18 H18 O2 2_766 0.95 2.57 3.323(3) 136.7

loop_
_geom_torsion_atom_site_label_1
_geom_torsion_atom_site_label_2
_geom_torsion_atom_site_label_3
_geom_torsion_atom_site_label_4
_geom_torsion_site_symmetry_1
_geom_torsion_site_symmetry_2
_geom_torsion_site_symmetry_3
_geom_torsion_site_symmetry_4
_geom_torsion
_geom_torsion_publ_flag
O2 S C1 C12 . . . . -136.67(16) ?
C19 S C1 C12 . . . . 111.89(17) ?
O2 S C1 C2 . . . . 50.0(2) ?
C19 S C1 C2 . . . . -61.5(2) ?
C12 C1 C2 C11 . . . . -0.5(2) ?
S C1 C2 C11 . . . . 173.40(17) ?
C12 C1 C2 C3 . . . . 177.6(2) ?
S C1 C2 C3 . . . . -8.5(4) ?
C11 C2 C3 C4 . . . . 178.0(2) ?
C1 C2 C3 C4 . . . . 0.1(4) ?
C11 C2 C3 C8 . . . . -0.6(3) ?
C1 C2 C3 C8 . . . . -178.5(2) ?
C2 C3 C4 C5 . . . . -179.5(2) ?
C8 C3 C4 C5 . . . . -0.9(3) ?
C3 C4 C5 C6 . . . . 0.0(3) ?
C4 C5 C6 C7 . . . . 0.9(4) ?
C5 C6 C7 C8 . . . . -0.8(4) ?
C6 C7 C8 C9 . . . . 178.5(2) ?
C6 C7 C8 C3 . . . . -0.2(3) ?
C4 C3 C8 C7 . . . . 1.1(3) ?
C2 C3 C8 C7 . . . . 179.70(19) ?
C4 C3 C8 C9 . . . . -177.6(2) ?
C2 C3 C8 C9 . . . . 1.0(3) ?
C7 C8 C9 C10 . . . . -179.7(2) ?
C3 C8 C9 C10 . . . . -1.1(3) ?
C8 C9 C10 C11 . . . . 0.6(3) ?
C3 C2 C11 O1 . . . . -179.15(17) ?
C1 C2 C11 O1 . . . . -0.6(2) ?
C3 C2 C11 C10 . . . . 0.1(3) ?
C1 C2 C11 C10 . . . . 178.7(2) ?
C12 O1 C11 C2 . . . . 1.5(2) ?
C12 O1 C11 C10 . . . . -177.8(2) ?
C9 C10 C11 C2 . . . . -0.1(3) ?
C9 C10 C11 O1 . . . . 179.1(2) ?
C2 C1 C12 O1 . . . . 1.4(2) ?
S C1 C12 O1 . . . . -173.45(13) ?
C2 C1 C12 C13 . . . . 178.2(2) ?
S C1 C12 C13 . . . . 3.3(3) ?
C11 O1 C12 C1 . . . . -1.8(2) ?
C11 O1 C12 C13 . . . . -179.21(17) ?
C1 C12 C13 C14 . . . . -129.7(3) ?
O1 C12 C13 C14 . . . . 47.0(3) ?
C1 C12 C13 C18 . . . . 50.2(3) ?
O1 C12 C13 C18 . . . . -133.2(2) ?
C18 C13 C14 C15 . . . . -0.8(3) ?
C12 C13 C14 C15 . . . . 179.1(2) ?
C13 C14 C15 C16 . . . . 0.6(4) ?
C14 C15 C16 C17 . . . . -0.1(4) ?
C15 C16 C17 C18 . . . . -0.3(4) ?
C16 C17 C18 C13 . . . . 0.1(3) ?
C14 C13 C18 C17 . . . . 0.5(3) ?
C12 C13 C18 C17 . . . . -179.4(2) ?
O2 S C19 C24 . . . . 16.08(18) ?
C1 S C19 C24 . . . . 130.73(17) ?
O2 S C19 C20 . . . . -170.04(16) ?
C1 S C19 C20 . . . . -55.39(18) ?
C24 C19 C20 C21 . . . . -1.9(3) ?
S C19 C20 C21 . . . . -175.57(17) ?
C19 C20 C21 C22 . . . . 0.6(3) ?
C20 C21 C22 C23 . . . . 0.6(4) ?
C21 C22 C23 C24 . . . . -0.5(3) ?
C20 C19 C24 C23 . . . . 2.0(3) ?
S C19 C24 C23 . . . . 175.80(15) ?
C22 C23 C24 C19 . . . . -0.8(3) ?
